data_4070807
loop_
_publ_author_name
'Zhang, Jia-Sheng'
'Liu, Shuang'
'Wang, Guo-Liang'
'Lin, Yue-Jian'
'Jin, Guo-Xin'

_publ_section_title
;
 Self-Assembly of Trinuclear Half-Sandwich Metal (Co and Ru) Complexes
 Containing Ancillaryortho-Carborane-1,2-dithiolato Ligands
;
_journal_issue 6
_journal_name_full Organometallics
_journal_page_first 1112
_journal_paper_doi 10.1021/om701031w
_journal_volume 27
_journal_year 2008
_chemical_formula_sum 'C99 H141 B30 Co3 N6 S9'
_chemical_formula_weight 2204.81
_chemical_name_systematic
; 
 ? 
;
_space_group_IT_number 29
_symmetry_cell_setting orthorhombic
_symmetry_space_group_name_Hall 'P 2c -2ac'
_symmetry_space_group_name_H-M 'P c a 21'
_atom_sites_solution_hydrogens geom
_atom_sites_solution_primary direct
_atom_sites_solution_secondary difmap
_audit_creation_method SHELXL-97
_cell_angle_alpha 90.00
_cell_angle_beta 90.00
_cell_angle_gamma 90.00
_cell_formula_units_Z 4
_cell_length_a 26.785(13)
_cell_length_b 11.490(6)
_cell_length_c 37.643(18)
_cell_measurement_reflns_used 1012
_cell_measurement_temperature 173(2)
_cell_measurement_theta_max 21.203
_cell_measurement_theta_min 2.646
_cell_volume 11585(10)
_computing_cell_refinement 'Bruker SMART'
_computing_data_collection 'Bruker SMART'
_computing_data_reduction 'Bruker SHELXTL'
_computing_molecular_graphics 'Bruker SHELXTL'
_computing_publication_material 'Bruker SHELXTL'
_computing_structure_refinement 'SHELXL-97 (Sheldrick, 1997)'
_computing_structure_solution 'SHELXS-97 (Sheldrick, 1990)'
_diffrn_ambient_temperature 173(2)
_diffrn_measured_fraction_theta_full 1.000
_diffrn_measured_fraction_theta_max 1.000
_diffrn_measurement_device_type 'CCD area detector'
_diffrn_measurement_method 'phi and omega scans'
_diffrn_radiation_monochromator graphite
_diffrn_radiation_source 'fine-focus sealed tube'
_diffrn_radiation_type MoK\a
_diffrn_radiation_wavelength 0.71073
_diffrn_reflns_av_R_equivalents 0.0744
_diffrn_reflns_av_sigmaI/netI 0.0991
_diffrn_reflns_limit_h_max 29
_diffrn_reflns_limit_h_min -31
_diffrn_reflns_limit_k_max 13
_diffrn_reflns_limit_k_min -10
_diffrn_reflns_limit_l_max 44
_diffrn_reflns_limit_l_min -44
_diffrn_reflns_number 46865
_diffrn_reflns_theta_full 25.01
_diffrn_reflns_theta_max 25.01
_diffrn_reflns_theta_min 1.08
_diffrn_standards_decay_% 9.36
_exptl_absorpt_coefficient_mu 0.634
_exptl_absorpt_correction_T_max 0.9393
_exptl_absorpt_correction_T_min 0.8326
_exptl_absorpt_correction_type multi-scan
_exptl_absorpt_process_details sadabs
_exptl_crystal_colour 'dark blue'
_exptl_crystal_density_diffrn 1.264
_exptl_crystal_density_method 'not measured'
_exptl_crystal_description prism
_exptl_crystal_F_000 4608
_exptl_crystal_size_max 0.30
_exptl_crystal_size_mid 0.15
_exptl_crystal_size_min 0.10
_refine_diff_density_max 0.524
_refine_diff_density_min -0.400
_refine_diff_density_rms 0.071
_refine_ls_abs_structure_details 'Flack H D (1983), Acta Cryst. A39, 876-881'
_refine_ls_abs_structure_Flack 0.00(16)
_refine_ls_extinction_method none
_refine_ls_goodness_of_fit_ref 1.058
_refine_ls_hydrogen_treatment constr
_refine_ls_matrix_type full
_refine_ls_number_parameters 1354
_refine_ls_number_reflns 20057
_refine_ls_number_restraints 2
_refine_ls_restrained_S_all 1.060
_refine_ls_R_factor_all 0.0922
_refine_ls_R_factor_gt 0.0646
_refine_ls_shift/su_max 0.001
_refine_ls_shift/su_mean 0.000
_refine_ls_structure_factor_coef Fsqd
_refine_ls_weighting_details 'calc w=1/[\s^2^(Fo^2^)+(0.0373P)^2^+13.2640P] where P=(Fo^2^+2Fc^2^)/3'
_refine_ls_weighting_scheme calc
_refine_ls_wR_factor_gt 0.1275
_refine_ls_wR_factor_ref 0.1379
_reflns_number_gt 15253
_reflns_number_total 20057
_reflns_threshold_expression >2sigma(I)
_cod_data_source_file om701031w-file008.cif
_cod_data_source_block g:\data\jgx\zjs\70607d\work\f70607d
_cod_depositor_comments
;
The following automatic conversions were performed:

'_symmetry_cell_setting' value 'Orthorhombic' changed to
'orthorhombic' according to
/home/saulius/struct/CIF-dictionaries/cif_core.dic dictionary named
'cif_core.dic' version 2.4.1 from 2010-06-29.

Automatic conversion script
Id: cif_fix_values 1715 2011-07-08 13:25:40Z adriana 
;
_cod_original_sg_symbol_H-M Pca2(1)
_cod_database_code 4070807

loop_
_symmetry_equiv_pos_as_xyz
'x, y, z'
'-x, -y, z+1/2'
'x+1/2, -y, z'
'-x+1/2, y, z+1/2'

loop_
_atom_site_label
_atom_site_type_symbol
_atom_site_fract_x
_atom_site_fract_y
_atom_site_fract_z
_atom_site_U_iso_or_equiv
_atom_site_adp_type
_atom_site_occupancy
_atom_site_symmetry_multiplicity
_atom_site_calc_flag
_atom_site_refinement_flags
Co1 Co 0.58593(3) 0.14182(7) 0.664274(19) 0.0293(2) Uani 1 1 d .
Co2 Co 0.61221(3) 0.27011(7) 0.84405(2) 0.0295(2) Uani 1 1 d .
Co3 Co 0.56338(3) 0.11380(7) 1.030446(19) 0.02756(19) Uani 1 1 d .
N1 N 0.54418(19) 0.0291(4) 0.69168(12) 0.0296(12) Uani 1 1 d .
N2 N 0.54034(19) 0.2236(4) 0.83881(12) 0.0332(12) Uani 1 1 d .
N3 N 0.52461(19) -0.0089(5) 1.00488(12) 0.0309(12) Uani 1 1 d .
N4 N 0.42418(19) -0.1328(4) 0.82289(14) 0.0356(13) Uani 1 1 d .
N5 N 0.4126(2) -0.1663(5) 0.88471(13) 0.0347(12) Uani 1 1 d .
N6 N 0.46237(19) -0.2960(4) 0.85084(12) 0.0315(12) Uani 1 1 d .
S1 S 0.52310(6) 0.19074(15) 0.62688(4) 0.0327(4) Uani 1 1 d .
S2 S 0.56973(6) 0.29171(15) 0.70167(4) 0.0334(4) Uani 1 1 d .
S3 S 0.63839(6) 0.14387(14) 0.80184(4) 0.0333(4) Uani 1 1 d .
S4 S 0.62676(6) 0.14232(14) 0.88876(4) 0.0341(4) Uani 1 1 d .
S5 S 0.54310(6) 0.25476(14) 0.99111(4) 0.0342(4) Uani 1 1 d .
S6 S 0.49945(6) 0.15943(14) 1.06738(4) 0.0324(4) Uani 1 1 d .
S7 S 0.47519(7) -0.28748(16) 0.78300(4) 0.0426(4) Uani 1 1 d .
S8 S 0.36633(7) 0.01446(17) 0.86005(5) 0.0493(5) Uani 1 1 d .
S9 S 0.45843(7) -0.34330(15) 0.91754(4) 0.0397(4) Uani 1 1 d .
B1 B 0.5140(3) 0.4372(7) 0.6506(2) 0.043(2) Uani 1 1 d .
H1 H 0.5486 0.4622 0.6369 0.051 Uiso 1 1 calc R
B2 B 0.4569(4) 0.4061(7) 0.6271(2) 0.051(2) Uani 1 1 d .
H2 H 0.4547 0.4118 0.5980 0.061 Uiso 1 1 calc R
B3 B 0.4242(3) 0.2980(8) 0.6515(2) 0.041(2) Uani 1 1 d .
H3 H 0.4005 0.2335 0.6380 0.050 Uiso 1 1 calc R
B4 B 0.4599(3) 0.2609(7) 0.68920(19) 0.0376(18) Uani 1 1 d .
H4 H 0.4599 0.1721 0.7001 0.045 Uiso 1 1 calc R
B5 B 0.4650(3) 0.3852(7) 0.7168(2) 0.0406(19) Uani 1 1 d .
H5 H 0.4682 0.3786 0.7459 0.049 Uiso 1 1 calc R
B6 B 0.4978(3) 0.4941(8) 0.6928(2) 0.048(2) Uani 1 1 d .
H6 H 0.5222 0.5572 0.7063 0.057 Uiso 1 1 calc R
B7 B 0.4613(4) 0.5328(8) 0.6550(2) 0.055(2) Uani 1 1 d .
H7 H 0.4614 0.6217 0.6442 0.066 Uiso 1 1 calc R
B8 B 0.4069(4) 0.4443(8) 0.6546(2) 0.055(2) Uani 1 1 d .
H8 H 0.3717 0.4758 0.6431 0.066 Uiso 1 1 calc R
B9 B 0.4084(3) 0.3540(8) 0.6940(2) 0.050(2) Uani 1 1 d .
H9 H 0.3745 0.3274 0.7084 0.060 Uiso 1 1 calc R
B10 B 0.4313(4) 0.4993(8) 0.6955(2) 0.056(2) Uani 1 1 d .
H10 H 0.4116 0.5669 0.7108 0.067 Uiso 1 1 calc R
B11 B 0.5950(3) -0.0589(6) 0.84246(19) 0.0316(16) Uani 1 1 d .
H11 H 0.5565 -0.0266 0.8398 0.038 Uiso 1 1 calc R
B12 B 0.6267(3) -0.1216(7) 0.80667(19) 0.0372(19) Uani 1 1 d .
H12 H 0.6087 -0.1306 0.7806 0.045 Uiso 1 1 calc R
B13 B 0.6912(3) -0.0877(7) 0.81090(18) 0.0325(17) Uani 1 1 d .
H13 H 0.7154 -0.0740 0.7877 0.039 Uiso 1 1 calc R
B14 B 0.6986(3) -0.0059(7) 0.8501(2) 0.0350(18) Uani 1 1 d .
H14 H 0.7276 0.0614 0.8525 0.042 Uiso 1 1 calc R
B15 B 0.6810(3) -0.0898(7) 0.8872(2) 0.0391(19) Uani 1 1 d .
H15 H 0.6984 -0.0782 0.9135 0.047 Uiso 1 1 calc R
B16 B 0.6166(3) -0.1212(7) 0.8816(2) 0.042(2) Uani 1 1 d .
H16 H 0.5920 -0.1294 0.9048 0.051 Uiso 1 1 calc R
B17 B 0.6086(3) -0.2098(6) 0.8433(2) 0.046(2) Uani 1 1 d .
H17 H 0.5795 -0.2772 0.8415 0.055 Uiso 1 1 calc R
B18 B 0.6685(3) -0.2278(7) 0.8229(2) 0.047(2) Uani 1 1 d .
H18 H 0.6781 -0.3059 0.8074 0.057 Uiso 1 1 calc R
B19 B 0.7136(3) -0.1566(7) 0.8504(2) 0.044(2) Uani 1 1 d .
H19 H 0.7520 -0.1897 0.8529 0.053 Uiso 1 1 calc R
B20 B 0.6617(3) -0.2287(7) 0.8707(2) 0.045(2) Uani 1 1 d .
H20 H 0.6666 -0.3083 0.8865 0.054 Uiso 1 1 calc R
B21 B 0.4811(3) 0.4003(7) 1.0403(2) 0.045(2) Uani 1 1 d .
H21 H 0.5143 0.4341 1.0541 0.054 Uiso 1 1 calc R
B22 B 0.4657(4) 0.4476(8) 0.9970(2) 0.054(2) Uani 1 1 d .
H22 H 0.4887 0.5116 0.9826 0.065 Uiso 1 1 calc R
B23 B 0.4346(3) 0.3281(7) 0.9748(2) 0.045(2) Uani 1 1 d .
H23 H 0.4371 0.3149 0.9459 0.054 Uiso 1 1 calc R
B24 B 0.4342(3) 0.2095(7) 1.0049(2) 0.0375(18) Uani 1 1 d .
H24 H 0.4371 0.1189 0.9957 0.045 Uiso 1 1 calc R
B25 B 0.3972(3) 0.2484(7) 1.0419(2) 0.0376(18) Uani 1 1 d .
H25 H 0.3750 0.1842 1.0567 0.045 Uiso 1 1 calc R
B26 B 0.4283(3) 0.3649(7) 1.0637(3) 0.050(2) Uani 1 1 d .
H26 H 0.4268 0.3750 1.0928 0.060 Uiso 1 1 calc R
B27 B 0.4283(3) 0.4848(7) 1.0343(2) 0.052(2) Uani 1 1 d .
H27 H 0.4258 0.5748 1.0440 0.062 Uiso 1 1 calc R
B28 B 0.4001(3) 0.4406(8) 0.9933(3) 0.054(2) Uani 1 1 d .
H28 H 0.3797 0.5020 0.9762 0.065 Uiso 1 1 calc R
B29 B 0.3803(3) 0.2954(8) 0.9984(2) 0.052(2) Uani 1 1 d .
H29 H 0.3469 0.2617 0.9850 0.063 Uiso 1 1 calc R
B30 B 0.3764(3) 0.3923(8) 1.0349(3) 0.053(2) Uani 1 1 d .
H30 H 0.3402 0.4225 1.0452 0.063 Uiso 1 1 calc R
C1 C 0.4878(2) 0.2989(6) 0.65001(16) 0.0344(16) Uani 1 1 d .
C2 C 0.5114(2) 0.3482(6) 0.68789(15) 0.0333(15) Uani 1 1 d .
C3 C 0.6464(2) 0.0090(5) 0.82348(16) 0.0354(16) Uani 1 1 d .
C4 C 0.6396(3) 0.0072(6) 0.86788(14) 0.0342(15) Uani 1 1 d .
C5 C 0.4827(3) 0.3059(6) 1.00442(17) 0.0370(16) Uani 1 1 d .
C6 C 0.4612(2) 0.2580(5) 1.04326(15) 0.0315(15) Uani 1 1 d .
C7 C 0.4509(2) -0.2309(5) 0.82236(16) 0.0339(15) Uani 1 1 d .
C8 C 0.4059(2) -0.1051(6) 0.85522(16) 0.0357(16) Uani 1 1 d .
C9 C 0.4425(2) -0.2591(5) 0.88081(15) 0.0309(14) Uani 1 1 d .
C10 C 0.4468(2) -0.1999(6) 0.74894(16) 0.0406(17) Uani 1 1 d .
H10A H 0.4305 -0.2509 0.7320 0.049 Uiso 1 1 calc R
H10B H 0.4212 -0.1516 0.7597 0.049 Uiso 1 1 calc R
C11 C 0.5450(2) 0.0260(5) 0.72720(15) 0.0337(15) Uani 1 1 d .
H11A H 0.5667 0.0757 0.7392 0.040 Uiso 1 1 calc R
C12 C 0.5149(2) -0.0483(6) 0.74696(15) 0.0346(15) Uani 1 1 d .
H12A H 0.5163 -0.0481 0.7716 0.042 Uiso 1 1 calc R
C13 C 0.4826(2) -0.1227(6) 0.72925(16) 0.0379(16) Uani 1 1 d .
C14 C 0.4833(3) -0.1229(6) 0.69289(15) 0.0371(16) Uani 1 1 d .
H14A H 0.4632 -0.1745 0.6803 0.045 Uiso 1 1 calc R
C15 C 0.5139(2) -0.0457(6) 0.67510(15) 0.0369(16) Uani 1 1 d .
H15A H 0.5134 -0.0458 0.6504 0.044 Uiso 1 1 calc R
C16 C 0.3894(3) 0.1084(6) 0.82510(19) 0.0470(18) Uani 1 1 d .
H16A H 0.3876 0.0667 0.8027 0.056 Uiso 1 1 calc R
H16B H 0.3675 0.1755 0.8233 0.056 Uiso 1 1 calc R
C17 C 0.5114(3) 0.2029(6) 0.86685(17) 0.0390(16) Uani 1 1 d .
H17A H 0.5248 0.2138 0.8894 0.047 Uiso 1 1 calc R
C18 C 0.4636(3) 0.1667(6) 0.86423(17) 0.0379(16) Uani 1 1 d .
H18A H 0.4449 0.1526 0.8846 0.045 Uiso 1 1 calc R
C19 C 0.4424(2) 0.1506(5) 0.83050(18) 0.0373(16) Uani 1 1 d .
C20 C 0.4708(2) 0.1743(5) 0.80176(16) 0.0351(15) Uani 1 1 d .
H20A H 0.4578 0.1655 0.7790 0.042 Uiso 1 1 calc R
C21 C 0.5191(3) 0.2117(5) 0.80643(16) 0.0366(16) Uani 1 1 d .
H21A H 0.5381 0.2295 0.7864 0.044 Uiso 1 1 calc R
C22 C 0.4311(2) -0.2630(6) 0.95416(16) 0.0385(16) Uani 1 1 d .
H22A H 0.4017 -0.2223 0.9456 0.046 Uiso 1 1 calc R
H22B H 0.4204 -0.3178 0.9722 0.046 Uiso 1 1 calc R
C23 C 0.4977(2) -0.0880(6) 1.02347(14) 0.0334(15) Uani 1 1 d .
H23A H 0.4988 -0.0845 1.0481 0.040 Uiso 1 1 calc R
C24 C 0.4693(2) -0.1716(6) 1.00832(16) 0.0331(15) Uani 1 1 d .
H24A H 0.4524 -0.2253 1.0224 0.040 Uiso 1 1 calc R
C25 C 0.4655(2) -0.1768(5) 0.97081(16) 0.0324(15) Uani 1 1 d .
C26 C 0.4938(2) -0.0969(6) 0.95212(16) 0.0336(15) Uani 1 1 d .
H26A H 0.4932 -0.0981 0.9274 0.040 Uiso 1 1 calc R
C27 C 0.5229(2) -0.0157(6) 0.96927(15) 0.0325(15) Uani 1 1 d .
H27A H 0.5419 0.0360 0.9558 0.039 Uiso 1 1 calc R
C28 C 0.6614(2) 0.1811(7) 0.66939(17) 0.0422(18) Uani 1 1 d .
C29 C 0.6443(2) 0.2063(6) 0.63428(16) 0.0371(16) Uani 1 1 d .
C30 C 0.6276(2) 0.0992(6) 0.61978(15) 0.0311(15) Uani 1 1 d .
C31 C 0.6324(2) 0.0093(6) 0.64550(16) 0.0343(15) Uani 1 1 d .
C32 C 0.6533(2) 0.0614(7) 0.67669(16) 0.0411(18) Uani 1 1 d .
C33 C 0.6880(3) 0.2677(8) 0.69305(19) 0.060(2) Uani 1 1 d .
H33A H 0.7228 0.2698 0.6870 0.090 Uiso 1 1 calc R
H33B H 0.6842 0.2448 0.7174 0.090 Uiso 1 1 calc R
H33C H 0.6737 0.3436 0.6897 0.090 Uiso 1 1 calc R
C34 C 0.6461(3) 0.3201(7) 0.6154(2) 0.054(2) Uani 1 1 d .
H34A H 0.6197 0.3235 0.5982 0.080 Uiso 1 1 calc R
H34B H 0.6777 0.3279 0.6036 0.080 Uiso 1 1 calc R
H34C H 0.6422 0.3821 0.6322 0.080 Uiso 1 1 calc R
C35 C 0.6111(3) 0.0791(6) 0.58186(15) 0.0400(16) Uani 1 1 d .
H35A H 0.6391 0.0541 0.5679 0.060 Uiso 1 1 calc R
H35B H 0.5980 0.1501 0.5722 0.060 Uiso 1 1 calc R
H35C H 0.5857 0.0202 0.5814 0.060 Uiso 1 1 calc R
C36 C 0.6217(3) -0.1163(6) 0.64055(18) 0.052(2) Uani 1 1 d .
H36A H 0.6514 -0.1555 0.6329 0.079 Uiso 1 1 calc R
H36B H 0.5961 -0.1256 0.6229 0.079 Uiso 1 1 calc R
H36C H 0.6105 -0.1491 0.6626 0.079 Uiso 1 1 calc R
C37 C 0.6690(3) -0.0011(9) 0.70974(17) 0.062(2) Uani 1 1 d .
H37A H 0.6689 0.0521 0.7294 0.093 Uiso 1 1 calc R
H37B H 0.7020 -0.0320 0.7066 0.093 Uiso 1 1 calc R
H37C H 0.6461 -0.0636 0.7144 0.093 Uiso 1 1 calc R
C38 C 0.6502(3) 0.4012(5) 0.81663(16) 0.0345(15) Uani 1 1 d .
C39 C 0.6747(3) 0.3740(5) 0.84988(17) 0.0344(15) Uani 1 1 d .
C40 C 0.6410(3) 0.4009(6) 0.87732(16) 0.0348(16) Uani 1 1 d .
C41 C 0.5953(3) 0.4368(6) 0.86192(16) 0.0401(17) Uani 1 1 d .
C42 C 0.6015(2) 0.4377(5) 0.82364(16) 0.0330(15) Uani 1 1 d .
C43 C 0.6745(3) 0.3998(7) 0.78105(16) 0.050(2) Uani 1 1 d .
H43A H 0.6900 0.4737 0.7767 0.075 Uiso 1 1 calc R
H43B H 0.6498 0.3852 0.7631 0.075 Uiso 1 1 calc R
H43C H 0.6993 0.3395 0.7804 0.075 Uiso 1 1 calc R
C44 C 0.7268(3) 0.3335(6) 0.85373(17) 0.0468(19) Uani 1 1 d .
H44A H 0.7309 0.2970 0.8765 0.070 Uiso 1 1 calc R
H44B H 0.7491 0.3987 0.8519 0.070 Uiso 1 1 calc R
H44C H 0.7343 0.2784 0.8353 0.070 Uiso 1 1 calc R
C45 C 0.6513(3) 0.3943(6) 0.91715(16) 0.051(2) Uani 1 1 d .
H45A H 0.6636 0.4681 0.9253 0.076 Uiso 1 1 calc R
H45B H 0.6758 0.3352 0.9217 0.076 Uiso 1 1 calc R
H45C H 0.6210 0.3755 0.9295 0.076 Uiso 1 1 calc R
C46 C 0.5504(3) 0.4774(6) 0.8817(2) 0.054(2) Uani 1 1 d .
H46A H 0.5534 0.5592 0.8864 0.081 Uiso 1 1 calc R
H46B H 0.5479 0.4357 0.9037 0.081 Uiso 1 1 calc R
H46C H 0.5211 0.4634 0.8676 0.081 Uiso 1 1 calc R
C47 C 0.5631(3) 0.4776(6) 0.79722(18) 0.0493(19) Uani 1 1 d .
H47A H 0.5686 0.4393 0.7749 0.074 Uiso 1 1 calc R
H47B H 0.5658 0.5603 0.7941 0.074 Uiso 1 1 calc R
H47C H 0.5303 0.4588 0.8058 0.074 Uiso 1 1 calc R
C48 C 0.6374(2) 0.1672(6) 1.02468(18) 0.0361(16) Uani 1 1 d .
C49 C 0.6335(2) 0.0476(6) 1.01787(15) 0.0331(16) Uani 1 1 d .
C50 C 0.6150(2) -0.0082(6) 1.04968(15) 0.0330(15) Uani 1 1 d .
C51 C 0.6067(2) 0.0795(6) 1.07542(15) 0.0306(15) Uani 1 1 d .
C52 C 0.6194(2) 0.1891(6) 1.06009(16) 0.0345(16) Uani 1 1 d .
C53 C 0.6594(3) 0.2543(8) 1.00055(18) 0.054(2) Uani 1 1 d .
H53A H 0.6555 0.2291 0.9764 0.081 Uiso 1 1 calc R
H53B H 0.6943 0.2630 1.0058 0.081 Uiso 1 1 calc R
H53C H 0.6429 0.3277 1.0038 0.081 Uiso 1 1 calc R
C54 C 0.6491(3) -0.0129(8) 0.98480(17) 0.055(2) Uani 1 1 d .
H54A H 0.6830 -0.0384 0.9871 0.083 Uiso 1 1 calc R
H54B H 0.6464 0.0396 0.9651 0.083 Uiso 1 1 calc R
H54C H 0.6278 -0.0790 0.9809 0.083 Uiso 1 1 calc R
C55 C 0.6080(3) -0.1358(6) 1.0559(2) 0.0496(19) Uani 1 1 d .
H55A H 0.5801 -0.1479 1.0715 0.074 Uiso 1 1 calc R
H55B H 0.6376 -0.1675 1.0665 0.074 Uiso 1 1 calc R
H55C H 0.6018 -0.1740 1.0336 0.074 Uiso 1 1 calc R
C56 C 0.5906(3) 0.0586(7) 1.11278(15) 0.0472(19) Uani 1 1 d .
H56A H 0.6188 0.0341 1.1267 0.071 Uiso 1 1 calc R
H56B H 0.5655 -0.0009 1.1132 0.071 Uiso 1 1 calc R
H56C H 0.5772 0.1292 1.1225 0.071 Uiso 1 1 calc R
C57 C 0.6172(3) 0.3061(7) 1.0778(2) 0.053(2) Uani 1 1 d .
H57A H 0.6492 0.3244 1.0877 0.080 Uiso 1 1 calc R
H57B H 0.5926 0.3046 1.0963 0.080 Uiso 1 1 calc R
H57C H 0.6083 0.3641 1.0605 0.080 Uiso 1 1 calc R
C58 C 0.8300(4) 0.5934(7) 0.8649(2) 0.061(2) Uani 1 1 d .
C59 C 0.8792(5) 0.5672(9) 0.8609(5) 0.107(5) Uani 1 1 d .
H59 H 0.8994 0.5596 0.8808 0.128 Uiso 1 1 calc R
C60 C 0.8990(4) 0.5520(9) 0.8281(5) 0.097(4) Uani 1 1 d .
H60 H 0.9331 0.5386 0.8263 0.116 Uiso 1 1 calc R
C61 C 0.8717(5) 0.5552(9) 0.7976(3) 0.090(4) Uani 1 1 d .
H61 H 0.8859 0.5398 0.7756 0.108 Uiso 1 1 calc R
C62 C 0.8226(4) 0.5820(8) 0.8011(3) 0.074(3) Uani 1 1 d .
H62 H 0.8026 0.5885 0.7810 0.089 Uiso 1 1 calc R
C63 C 0.8016(3) 0.6003(7) 0.8353(2) 0.056(2) Uani 1 1 d .
H63 H 0.7677 0.6172 0.8373 0.068 Uiso 1 1 calc R
C64 C 0.8087(6) 0.6150(11) 0.9010(3) 0.147(6) Uani 1 1 d .
H64A H 0.8108 0.5451 0.9149 0.220 Uiso 1 1 calc R
H64B H 0.7743 0.6380 0.8988 0.220 Uiso 1 1 calc R
H64C H 0.8272 0.6758 0.9125 0.220 Uiso 1 1 calc R
C65 C 0.6701(4) 0.6383(8) 0.6980(3) 0.124(6) Uani 1 1 d G
C66 C 0.7144(6) 0.6543(10) 0.7137(3) 0.175(9) Uani 1 1 d G
H66 H 0.7159 0.6762 0.7375 0.210 Uiso 1 1 calc R
C67 C 0.7566(5) 0.6386(12) 0.6953(4) 0.37(3) Uani 1 1 d G
H67 H 0.7874 0.6497 0.7062 0.447 Uiso 1 1 calc R
C68 C 0.7545(5) 0.6070(12) 0.6611(5) 0.55(4) Uani 1 1 d G
H68 H 0.7838 0.5961 0.6482 0.661 Uiso 1 1 calc R
C69 C 0.7102(6) 0.5910(9) 0.6453(3) 0.230(13) Uani 1 1 d G
H69 H 0.7087 0.5691 0.6216 0.276 Uiso 1 1 calc R
C70 C 0.6680(4) 0.6067(7) 0.6638(3) 0.093(4) Uani 1 1 d G
H70 H 0.6372 0.5956 0.6529 0.111 Uiso 1 1 calc R
C71 C 0.6325(8) 0.6559(14) 0.7179(5) 0.196(9) Uani 1 1 d .
H71A H 0.6074 0.5984 0.7130 0.294 Uiso 1 1 calc R
H71B H 0.6193 0.7321 0.7133 0.294 Uiso 1 1 calc R
H71C H 0.6425 0.6504 0.7423 0.294 Uiso 1 1 calc R
C72 C 0.6376(4) 0.6293(9) -0.0096(4) 0.099(5) Uani 1 1 d .
C73 C 0.6358(6) 0.5857(9) 0.0257(4) 0.100(4) Uani 1 1 d .
H73 H 0.6060 0.5668 0.0370 0.120 Uiso 1 1 calc R
C74 C 0.6791(8) 0.5744(12) 0.0409(5) 0.155(8) Uani 1 1 d .
H74 H 0.6754 0.5532 0.0646 0.186 Uiso 1 1 calc R
C75 C 0.7219(7) 0.583(2) 0.0334(9) 0.226(14) Uani 1 1 d .
H75 H 0.7479 0.5663 0.0490 0.271 Uiso 1 1 calc R
C76 C 0.7295(6) 0.6260(18) -0.0050(6) 0.166(8) Uani 1 1 d .
H76 H 0.7612 0.6322 -0.0150 0.200 Uiso 1 1 calc R
C77 C 0.6861(6) 0.6552(12) -0.0245(4) 0.125(5) Uani 1 1 d .
H77 H 0.6887 0.6907 -0.0466 0.150 Uiso 1 1 calc R
C78 C 0.5945(5) 0.6453(12) -0.0265(5) 0.156(7) Uani 1 1 d .
H78A H 0.5697 0.6715 -0.0100 0.234 Uiso 1 1 calc R
H78B H 0.5840 0.5733 -0.0370 0.234 Uiso 1 1 calc R
H78C H 0.5989 0.7027 -0.0448 0.234 Uiso 1 1 calc R
C79 C 0.8076(4) 0.0902(14) 0.9603(3) 0.101(4) Uani 1 1 d .
C80 C 0.8275(6) 0.1232(19) 0.9923(4) 0.149(8) Uani 1 1 d .
H80 H 0.8436 0.0682 1.0064 0.179 Uiso 1 1 calc R
C81 C 0.8239(6) 0.237(2) 1.0043(4) 0.137(6) Uani 1 1 d .
H81 H 0.8377 0.2606 1.0259 0.164 Uiso 1 1 calc R
C82 C 0.7999(4) 0.3119(16) 0.9834(4) 0.120(5) Uani 1 1 d .
H82 H 0.7950 0.3871 0.9919 0.144 Uiso 1 1 calc R
C83 C 0.7826(4) 0.2875(14) 0.9517(4) 0.115(5) Uani 1 1 d .
H83 H 0.7691 0.3454 0.9373 0.138 Uiso 1 1 calc R
C84 C 0.7850(4) 0.1693(14) 0.9398(3) 0.106(4) Uani 1 1 d .
H84 H 0.7710 0.1478 0.9182 0.127 Uiso 1 1 calc R
C85 C 0.8113(5) -0.0302(15) 0.9496(4) 0.144(6) Uani 1 1 d .
H85A H 0.7804 -0.0544 0.9391 0.217 Uiso 1 1 calc R
H85B H 0.8182 -0.0776 0.9700 0.217 Uiso 1 1 calc R
H85C H 0.8378 -0.0387 0.9326 0.217 Uiso 1 1 calc R
C86 C 0.8224(5) 0.0597(15) 0.7334(6) 0.125(6) Uani 1 1 d .
C87 C 0.8061(4) 0.113(2) 0.7643(3) 0.140(7) Uani 1 1 d .
H87 H 0.7962 0.0712 0.7843 0.168 Uiso 1 1 calc R
C88 C 0.8055(5) 0.241(2) 0.7632(6) 0.165(10) Uani 1 1 d .
H88 H 0.7969 0.2874 0.7826 0.198 Uiso 1 1 calc R
C89 C 0.8185(5) 0.2859(17) 0.7314(5) 0.121(5) Uani 1 1 d .
H89 H 0.8167 0.3663 0.7289 0.146 Uiso 1 1 calc R
C90 C 0.8325(8) 0.230(4) 0.7053(6) 0.212(18) Uani 1 1 d .
H90 H 0.8403 0.2710 0.6847 0.255 Uiso 1 1 calc R
C91 C 0.8369(8) 0.120(3) 0.7047(6) 0.167(12) Uani 1 1 d .
H91 H 0.8499 0.0826 0.6849 0.200 Uiso 1 1 calc R
C92 C 0.8323(7) -0.0637(15) 0.7266(7) 0.283(16) Uani 1 1 d .
H92A H 0.8232 -0.0822 0.7026 0.424 Uiso 1 1 calc R
H92B H 0.8131 -0.1104 0.7427 0.424 Uiso 1 1 calc R
H92C H 0.8672 -0.0793 0.7300 0.424 Uiso 1 1 calc R
C93 C 0.7513(4) 0.9427(12) 0.5715(3) 0.204(14) Uani 1 1 d G
C94 C 0.7578(4) 0.9143(11) 0.6060(4) 0.35(3) Uani 1 1 d GD
H94 H 0.7571 0.8366 0.6129 0.425 Uiso 1 1 calc R
C95 C 0.7652(3) 0.9984(13) 0.6303(3) 0.254(18) Uani 1 1 d G
H95 H 0.7696 0.9788 0.6541 0.305 Uiso 1 1 calc R
C96 C 0.7661(3) 1.1109(12) 0.6203(3) 0.254(16) Uani 1 1 d G
H96 H 0.7712 1.1690 0.6371 0.305 Uiso 1 1 calc R
C97 C 0.7597(3) 1.1393(10) 0.5859(3) 0.135(6) Uani 1 1 d G
H97 H 0.7603 1.2170 0.5789 0.162 Uiso 1 1 calc R
C98 C 0.7523(3) 1.0552(12) 0.5615(3) 0.115(5) Uani 1 1 d G
H98 H 0.7478 1.0748 0.5377 0.138 Uiso 1 1 calc R
C99 C 0.7433(9) 0.853(2) 0.5558(8) 0.37(3) Uani 1 1 d D
H99A H 0.7712 0.8347 0.5408 0.548 Uiso 1 1 calc R
H99B H 0.7139 0.8616 0.5414 0.548 Uiso 1 1 calc R
H99C H 0.7383 0.7910 0.5726 0.548 Uiso 1 1 calc R

loop_
_atom_site_aniso_label
_atom_site_aniso_U_11
_atom_site_aniso_U_22
_atom_site_aniso_U_33
_atom_site_aniso_U_23
_atom_site_aniso_U_13
_atom_site_aniso_U_12
Co1 0.0341(5) 0.0332(5) 0.0205(4) -0.0011(4) -0.0035(3) 0.0026(4)
Co2 0.0419(5) 0.0228(4) 0.0239(4) -0.0015(4) -0.0015(4) 0.0045(4)
Co3 0.0336(5) 0.0263(4) 0.0228(4) -0.0010(4) 0.0011(4) 0.0004(4)
N1 0.034(3) 0.033(3) 0.022(2) -0.004(2) -0.004(2) 0.008(2)
N2 0.048(3) 0.025(3) 0.027(3) 0.000(2) -0.005(2) 0.005(3)
N3 0.041(3) 0.029(3) 0.022(2) 0.001(2) 0.000(2) 0.003(3)
N4 0.039(3) 0.023(3) 0.045(3) 0.005(2) -0.003(3) -0.001(3)
N5 0.046(3) 0.025(3) 0.034(3) 0.001(2) -0.001(2) 0.002(3)
N6 0.043(3) 0.027(3) 0.024(3) 0.002(2) -0.004(2) -0.001(2)
S1 0.0391(10) 0.0355(10) 0.0235(7) -0.0009(7) -0.0046(7) 0.0029(8)
S2 0.0356(9) 0.0317(9) 0.0329(8) -0.0052(7) -0.0085(7) 0.0041(8)
S3 0.0513(11) 0.0251(9) 0.0234(7) -0.0005(7) 0.0011(7) 0.0073(8)
S4 0.0524(11) 0.0271(9) 0.0228(7) -0.0016(7) -0.0022(7) 0.0081(8)
S5 0.0379(9) 0.0300(9) 0.0347(8) 0.0079(7) 0.0040(7) 0.0020(8)
S6 0.0351(9) 0.0323(9) 0.0297(8) 0.0001(7) 0.0033(7) 0.0017(7)
S7 0.0634(12) 0.0349(10) 0.0295(8) 0.0068(7) 0.0005(8) 0.0053(9)
S8 0.0445(11) 0.0354(11) 0.0681(12) 0.0020(9) 0.0067(9) 0.0052(9)
S9 0.0613(12) 0.0293(9) 0.0284(8) -0.0019(7) -0.0008(8) 0.0022(9)
B1 0.048(5) 0.037(5) 0.043(4) 0.011(4) -0.007(4) -0.009(4)
B2 0.071(6) 0.038(5) 0.044(4) 0.003(4) -0.018(4) 0.008(5)
B3 0.031(4) 0.056(6) 0.037(4) -0.007(4) -0.007(3) 0.010(4)
B4 0.035(4) 0.038(5) 0.040(4) 0.005(4) -0.001(3) 0.003(4)
B5 0.036(5) 0.043(5) 0.044(4) -0.002(4) 0.002(3) 0.013(4)
B6 0.059(6) 0.036(5) 0.049(5) -0.003(4) 0.000(4) 0.009(4)
B7 0.069(6) 0.034(5) 0.060(5) 0.004(4) -0.009(5) 0.018(5)
B8 0.062(6) 0.038(5) 0.066(6) -0.007(4) -0.019(5) 0.012(5)
B9 0.048(5) 0.054(6) 0.047(5) -0.017(4) 0.000(4) 0.009(5)
B10 0.070(6) 0.043(5) 0.054(5) -0.009(4) -0.017(5) 0.019(5)
B11 0.033(4) 0.029(4) 0.034(4) 0.000(3) 0.003(3) 0.005(3)
B12 0.056(5) 0.025(4) 0.030(4) -0.007(3) -0.004(3) 0.007(4)
B13 0.044(5) 0.029(4) 0.024(3) -0.006(3) 0.007(3) 0.005(4)
B14 0.026(4) 0.042(5) 0.038(4) -0.004(4) -0.002(3) 0.013(4)
B15 0.049(5) 0.031(4) 0.038(4) -0.002(3) -0.011(4) 0.019(4)
B16 0.045(5) 0.038(5) 0.043(4) 0.008(4) -0.003(4) 0.003(4)
B17 0.070(6) 0.024(4) 0.044(4) 0.005(4) -0.013(4) 0.001(4)
B18 0.068(6) 0.031(5) 0.043(4) -0.002(4) -0.010(4) 0.012(4)
B19 0.059(6) 0.031(5) 0.043(4) -0.005(4) -0.004(4) 0.009(4)
B20 0.071(6) 0.030(5) 0.035(4) -0.001(4) -0.006(4) 0.009(4)
B21 0.049(5) 0.026(4) 0.059(5) -0.003(4) -0.001(4) -0.008(4)
B22 0.063(6) 0.033(5) 0.065(6) 0.016(4) -0.001(5) 0.003(4)
B23 0.044(5) 0.036(5) 0.054(5) 0.010(4) -0.006(4) -0.003(4)
B24 0.041(5) 0.029(4) 0.043(4) 0.007(3) -0.002(3) 0.002(4)
B25 0.033(4) 0.029(4) 0.050(4) 0.001(4) 0.003(3) 0.002(3)
B26 0.046(5) 0.032(5) 0.070(6) 0.004(4) 0.010(4) 0.008(4)
B27 0.062(6) 0.024(4) 0.069(6) -0.007(4) 0.015(5) 0.011(4)
B28 0.053(6) 0.036(5) 0.073(6) 0.023(5) -0.008(5) 0.002(4)
B29 0.046(5) 0.038(5) 0.073(6) 0.022(5) -0.003(4) 0.003(4)
B30 0.027(4) 0.046(5) 0.086(7) 0.010(5) 0.005(4) 0.010(4)
C1 0.043(4) 0.027(4) 0.034(3) 0.000(3) 0.001(3) -0.004(3)
C2 0.049(4) 0.029(4) 0.022(3) -0.003(3) -0.005(3) 0.000(3)
C3 0.057(4) 0.019(3) 0.030(3) -0.001(3) 0.003(3) 0.001(3)
C4 0.054(4) 0.026(4) 0.023(3) 0.003(3) -0.005(3) 0.001(3)
C5 0.047(4) 0.024(4) 0.040(4) 0.006(3) 0.001(3) -0.001(3)
C6 0.034(4) 0.026(4) 0.035(3) 0.007(3) -0.001(3) 0.001(3)
C7 0.043(4) 0.023(4) 0.036(3) 0.005(3) -0.005(3) -0.003(3)
C8 0.028(4) 0.035(4) 0.044(4) 0.000(3) 0.005(3) -0.005(3)
C9 0.039(4) 0.023(3) 0.031(3) 0.000(3) -0.007(3) -0.006(3)
C10 0.037(4) 0.046(4) 0.039(4) 0.007(3) -0.012(3) -0.003(3)
C11 0.047(4) 0.025(4) 0.029(3) -0.005(3) -0.008(3) -0.001(3)
C12 0.045(4) 0.037(4) 0.021(3) 0.004(3) -0.007(3) -0.002(3)
C13 0.035(4) 0.042(4) 0.037(4) 0.002(3) -0.004(3) -0.002(3)
C14 0.046(4) 0.039(4) 0.026(3) 0.001(3) -0.014(3) -0.002(3)
C15 0.053(4) 0.037(4) 0.020(3) -0.003(3) -0.008(3) 0.004(3)
C16 0.051(5) 0.029(4) 0.061(4) 0.004(4) 0.001(4) 0.013(3)
C17 0.048(4) 0.037(4) 0.032(3) -0.006(3) -0.002(3) 0.006(4)
C18 0.041(4) 0.040(4) 0.033(3) 0.003(3) 0.002(3) 0.000(3)
C19 0.038(4) 0.012(3) 0.062(4) 0.001(3) -0.002(3) 0.008(3)
C20 0.046(4) 0.027(4) 0.033(3) 0.003(3) -0.012(3) 0.002(3)
C21 0.058(5) 0.018(4) 0.033(3) 0.001(3) -0.002(3) 0.013(3)
C22 0.046(4) 0.032(4) 0.038(3) -0.003(3) 0.008(3) -0.006(3)
C23 0.052(4) 0.035(4) 0.013(3) 0.004(3) 0.004(3) -0.004(3)
C24 0.036(4) 0.031(4) 0.032(3) 0.004(3) 0.006(3) -0.005(3)
C25 0.032(4) 0.026(4) 0.039(3) -0.002(3) 0.005(3) 0.002(3)
C26 0.041(4) 0.035(4) 0.025(3) -0.003(3) -0.004(3) -0.006(3)
C27 0.043(4) 0.028(4) 0.027(3) 0.005(3) 0.007(3) -0.004(3)
C28 0.026(4) 0.059(5) 0.042(4) -0.015(4) 0.002(3) 0.011(3)
C29 0.030(4) 0.049(5) 0.032(3) 0.002(3) 0.007(3) 0.005(3)
C30 0.032(4) 0.035(4) 0.026(3) 0.000(3) 0.003(3) 0.004(3)
C31 0.028(4) 0.038(4) 0.036(3) 0.005(3) 0.006(3) 0.008(3)
C32 0.030(4) 0.068(6) 0.025(3) -0.003(3) 0.002(3) 0.014(4)
C33 0.038(4) 0.089(7) 0.052(4) -0.034(5) -0.017(3) -0.002(4)
C34 0.045(5) 0.045(5) 0.072(5) -0.001(4) 0.005(4) -0.007(4)
C35 0.050(4) 0.046(4) 0.024(3) -0.002(3) 0.009(3) -0.003(4)
C36 0.081(6) 0.036(4) 0.041(4) 0.002(3) 0.013(4) 0.016(4)
C37 0.063(5) 0.094(7) 0.030(4) 0.010(4) -0.002(3) 0.037(5)
C38 0.058(5) 0.015(3) 0.031(3) 0.001(3) 0.005(3) 0.004(3)
C39 0.043(4) 0.024(3) 0.036(3) 0.005(3) 0.000(3) 0.007(3)
C40 0.046(4) 0.024(4) 0.034(3) 0.008(3) -0.012(3) 0.001(3)
C41 0.069(5) 0.019(4) 0.032(3) -0.005(3) 0.003(3) 0.000(3)
C42 0.052(4) 0.017(3) 0.029(3) 0.001(3) -0.003(3) 0.001(3)
C43 0.085(6) 0.039(4) 0.026(3) -0.002(3) 0.001(3) -0.004(4)
C44 0.061(5) 0.041(4) 0.039(4) 0.007(3) 0.001(3) -0.004(4)
C45 0.091(6) 0.033(4) 0.029(3) -0.005(3) -0.015(4) -0.003(4)
C46 0.069(5) 0.035(4) 0.057(4) -0.012(4) 0.015(4) 0.012(4)
C47 0.062(5) 0.032(4) 0.054(4) 0.001(3) -0.024(4) 0.012(4)
C48 0.022(3) 0.041(4) 0.045(4) 0.004(3) 0.007(3) 0.001(3)
C49 0.019(3) 0.052(5) 0.028(3) 0.001(3) 0.002(2) 0.004(3)
C50 0.026(3) 0.045(4) 0.028(3) 0.003(3) -0.003(3) 0.001(3)
C51 0.026(3) 0.037(4) 0.028(3) 0.001(3) -0.003(3) -0.002(3)
C52 0.028(4) 0.042(4) 0.033(3) -0.006(3) 0.005(3) 0.003(3)
C53 0.044(4) 0.073(6) 0.045(4) 0.018(4) 0.005(3) -0.009(4)
C54 0.058(5) 0.064(6) 0.044(4) -0.008(4) 0.005(4) 0.027(4)
C55 0.060(5) 0.027(4) 0.062(5) 0.006(3) -0.015(4) 0.010(4)
C56 0.041(4) 0.075(6) 0.026(3) 0.002(3) 0.001(3) -0.001(4)
C57 0.050(5) 0.049(5) 0.061(5) -0.017(4) -0.001(4) -0.014(4)
C58 0.077(7) 0.034(5) 0.072(6) 0.011(4) -0.011(5) -0.004(4)
C59 0.100(11) 0.041(6) 0.180(14) 0.039(8) -0.059(10) -0.007(6)
C60 0.049(7) 0.050(6) 0.192(14) 0.005(9) 0.010(9) 0.001(5)
C61 0.102(9) 0.054(6) 0.113(9) -0.022(6) 0.059(8) -0.013(6)
C62 0.103(8) 0.046(6) 0.073(6) -0.004(5) -0.026(6) -0.003(5)
C63 0.060(5) 0.039(5) 0.070(6) -0.009(4) 0.007(4) 0.001(4)
C64 0.273(19) 0.109(11) 0.058(6) -0.005(7) 0.042(9) -0.009(11)
C65 0.100(12) 0.053(8) 0.22(2) 0.043(11) 0.011(12) 0.001(8)
C66 0.130(14) 0.154(15) 0.241(18) 0.127(14) -0.119(14) -0.075(12)
C67 0.24(3) 0.23(3) 0.65(7) 0.12(4) -0.31(4) -0.07(3)
C68 0.056(12) 0.26(3) 1.33(13) 0.32(6) 0.07(3) 0.025(18)
C69 0.23(2) 0.084(12) 0.37(3) 0.024(16) 0.15(3) 0.023(14)
C70 0.126(11) 0.045(6) 0.107(9) -0.005(6) -0.026(8) -0.010(6)
C71 0.27(2) 0.079(11) 0.24(2) 0.072(13) -0.03(2) -0.003(15)
C72 0.045(6) 0.059(7) 0.192(14) -0.075(8) -0.017(8) 0.007(5)
C73 0.154(13) 0.049(7) 0.097(9) -0.005(6) 0.014(9) -0.014(7)
C74 0.183(18) 0.068(9) 0.213(19) -0.027(10) -0.084(18) 0.011(11)
C75 0.097(14) 0.26(3) 0.32(3) -0.14(3) -0.06(2) 0.019(16)
C76 0.083(11) 0.21(2) 0.205(18) -0.110(17) -0.033(13) -0.018(11)
C77 0.153(14) 0.104(10) 0.118(10) -0.072(8) 0.036(10) -0.041(9)
C78 0.085(9) 0.103(11) 0.281(19) -0.099(12) -0.029(11) 0.009(8)
C79 0.085(8) 0.126(12) 0.092(8) 0.034(8) 0.010(6) -0.010(8)
C80 0.141(12) 0.22(2) 0.086(10) 0.103(12) -0.044(9) -0.083(14)
C81 0.123(12) 0.201(19) 0.086(9) 0.040(12) -0.008(8) -0.067(14)
C82 0.052(7) 0.206(18) 0.101(10) -0.007(10) 0.016(6) -0.027(8)
C83 0.092(9) 0.106(11) 0.148(13) 0.034(9) -0.038(8) 0.016(8)
C84 0.098(9) 0.144(12) 0.075(7) 0.052(8) -0.035(6) 0.006(8)
C85 0.135(12) 0.140(15) 0.159(13) 0.058(12) 0.050(10) 0.042(11)
C86 0.049(7) 0.143(14) 0.184(16) -0.076(13) -0.047(9) 0.011(8)
C87 0.055(7) 0.30(3) 0.067(8) -0.007(12) 0.003(6) -0.020(11)
C88 0.060(8) 0.25(2) 0.187(19) -0.149(19) 0.006(9) 0.025(12)
C89 0.065(8) 0.176(16) 0.123(12) 0.012(13) 0.008(9) -0.006(9)
C90 0.081(14) 0.46(6) 0.101(14) 0.01(2) -0.040(12) -0.10(2)
C91 0.112(14) 0.28(3) 0.109(14) -0.080(18) 0.048(10) -0.045(18)
C92 0.24(2) 0.106(13) 0.50(4) -0.08(2) -0.27(3) 0.061(14)
C93 0.104(14) 0.31(3) 0.193(19) 0.16(2) 0.037(13) 0.081(18)
C94 0.065(12) 0.20(2) 0.79(8) -0.21(3) 0.14(3) -0.049(13)
C95 0.058(10) 0.42(4) 0.28(2) 0.25(3) 0.032(12) 0.060(17)
C96 0.011(6) 0.62(5) 0.133(12) -0.15(2) -0.010(7) 0.065(12)
C97 0.054(7) 0.220(17) 0.132(12) -0.064(13) 0.030(8) 0.008(9)
C98 0.048(6) 0.198(16) 0.099(9) 0.013(11) -0.001(6) 0.009(9)
C99 0.112(16) 0.26(3) 0.72(7) -0.27(4) 0.06(3) -0.018(17)

loop_
_atom_type_symbol
_atom_type_description
_atom_type_scat_dispersion_real
_atom_type_scat_dispersion_imag
_atom_type_scat_source
C C 0.0033 0.0016 'International Tables Vol C Tables 4.2.6.8 and 6.1.1.4'
H H 0.0000 0.0000 'International Tables Vol C Tables 4.2.6.8 and 6.1.1.4'
B B 0.0013 0.0007 'International Tables Vol C Tables 4.2.6.8 and 6.1.1.4'
N N 0.0061 0.0033 'International Tables Vol C Tables 4.2.6.8 and 6.1.1.4'
S S 0.1246 0.1234 'International Tables Vol C Tables 4.2.6.8 and 6.1.1.4'
Co Co 0.3494 0.9721 'International Tables Vol C Tables 4.2.6.8 and 6.1.1.4'

loop_
_geom_angle_atom_site_label_1
_geom_angle_atom_site_label_2
_geom_angle_atom_site_label_3
_geom_angle
N1 Co1 C29 159.8(2)
N1 Co1 C30 124.5(2)
C29 Co1 C30 40.1(3)
N1 Co1 C32 94.7(3)
C29 Co1 C32 68.0(3)
C30 Co1 C32 67.0(2)
N1 Co1 C28 129.5(3)
C29 Co1 C28 40.3(3)
C30 Co1 C28 66.5(2)
C32 Co1 C28 39.9(3)
N1 Co1 C31 92.0(2)
C29 Co1 C31 68.0(3)
C30 Co1 C31 39.9(2)
C32 Co1 C31 40.2(2)
C28 Co1 C31 67.1(3)
N1 Co1 S1 93.79(15)
C29 Co1 S1 97.67(19)
C30 Co1 S1 87.53(17)
C32 Co1 S1 153.42(17)
C28 Co1 S1 136.5(2)
C31 Co1 S1 114.38(18)
N1 Co1 S2 93.70(15)
C29 Co1 S2 102.2(2)
C30 Co1 S2 141.7(2)
C32 Co1 S2 111.3(2)
C28 Co1 S2 87.92(19)
C31 Co1 S2 151.40(19)
S1 Co1 S2 93.17(7)
N2 Co2 C39 160.1(2)
N2 Co2 C41 93.9(3)
C39 Co2 C41 67.0(3)
N2 Co2 C38 127.6(2)
C39 Co2 C38 40.7(2)
C41 Co2 C38 66.5(3)
N2 Co2 C42 94.4(2)
C39 Co2 C42 67.6(2)
C41 Co2 C42 40.7(2)
C38 Co2 C42 39.0(2)
N2 Co2 C40 126.9(2)
C39 Co2 C40 39.4(3)
C41 Co2 C40 39.6(3)
C38 Co2 C40 66.4(2)
C42 Co2 C40 67.2(2)
N2 Co2 S3 93.30(15)
C39 Co2 S3 101.18(19)
C41 Co2 S3 152.23(18)
C38 Co2 S3 87.97(18)
C42 Co2 S3 112.00(18)
C40 Co2 S3 139.7(2)
N2 Co2 S4 93.74(15)
C39 Co2 S4 98.98(18)
C41 Co2 S4 113.18(18)
C38 Co2 S4 138.6(2)
C42 Co2 S4 153.12(17)
C40 Co2 S4 87.58(17)
S3 Co2 S4 93.03(7)
N3 Co3 C52 159.3(2)
N3 Co3 C49 95.9(2)
C52 Co3 C49 67.6(3)
N3 Co3 C48 130.6(2)
C52 Co3 C48 40.6(2)
C49 Co3 C48 39.3(3)
N3 Co3 C51 123.1(2)
C52 Co3 C51 40.2(3)
C49 Co3 C51 67.3(2)
C48 Co3 C51 67.2(2)
N3 Co3 C50 92.1(2)
C52 Co3 C50 67.3(3)
C49 Co3 C50 40.5(2)
C48 Co3 C50 66.8(3)
C51 Co3 C50 39.5(2)
N3 Co3 S5 93.73(15)
C52 Co3 S5 103.2(2)
C49 Co3 S5 109.25(18)
C48 Co3 S5 87.11(19)
C51 Co3 S5 143.05(19)
C50 Co3 S5 149.69(17)
N3 Co3 S6 93.78(15)
C52 Co3 S6 96.95(17)
C49 Co3 S6 154.92(16)
C48 Co3 S6 135.5(2)
C51 Co3 S6 88.06(17)
C50 Co3 S6 116.13(17)
S5 Co3 S6 93.13(7)
C15 N1 C11 117.4(5)
C15 N1 Co1 121.0(4)
C11 N1 Co1 121.6(4)
C17 N2 C21 116.9(6)
C17 N2 Co2 121.9(4)
C21 N2 Co2 121.2(4)
C27 N3 C23 117.2(5)
C27 N3 Co3 122.6(4)
C23 N3 Co3 120.1(4)
C7 N4 C8 114.0(5)
C8 N5 C9 114.2(5)
C9 N6 C7 114.3(5)
C1 S1 Co1 105.3(2)
C2 S2 Co1 105.4(2)
C3 S3 Co2 106.0(2)
C4 S4 Co2 105.7(2)
C5 S5 Co3 105.6(2)
C6 S6 Co3 105.7(2)
C7 S7 C10 103.8(3)
C8 S8 C16 100.8(3)
C9 S9 C22 102.9(3)
C1 B1 C2 57.1(4)
C1 B1 B6 104.5(6)
C2 B1 B6 58.9(4)
C1 B1 B7 104.0(6)
C2 B1 B7 104.8(6)
B6 B1 B7 60.0(5)
C1 B1 B2 57.9(4)
C2 B1 B2 104.2(6)
B6 B1 B2 107.8(6)
B7 B1 B2 59.9(5)
C1 B2 B8 104.6(6)
C1 B2 B3 58.4(4)
B8 B2 B3 59.5(5)
C1 B2 B7 104.9(5)
B8 B2 B7 60.2(5)
B3 B2 B7 107.4(6)
C1 B2 B1 59.1(4)
B8 B2 B1 108.1(6)
B3 B2 B1 107.7(5)
B7 B2 B1 59.8(5)
C1 B3 B8 105.1(6)
C1 B3 B4 59.1(4)
B8 B3 B4 108.8(6)
C1 B3 B2 59.1(4)
B8 B3 B2 59.5(5)
B4 B3 B2 108.5(6)
C1 B3 B9 105.4(5)
B8 B3 B9 61.8(5)
B4 B3 B9 59.4(4)
B2 B3 B9 109.2(6)
C2 B4 C1 58.1(4)
C2 B4 B9 106.3(6)
C1 B4 B9 106.1(6)
C2 B4 B3 105.8(5)
C1 B4 B3 58.7(4)
B9 B4 B3 60.7(4)
C2 B4 B5 58.7(4)
C1 B4 B5 105.4(6)
B9 B4 B5 60.6(5)
B3 B4 B5 108.6(6)
C2 B5 B4 58.8(4)
C2 B5 B6 59.3(4)
B4 B5 B6 107.9(5)
C2 B5 B9 105.3(5)
B4 B5 B9 59.2(5)
B6 B5 B9 108.6(6)
C2 B5 B10 105.3(6)
B4 B5 B10 106.8(5)
B6 B5 B10 60.2(5)
B9 B5 B10 60.0(5)
C2 B6 B1 59.6(4)
C2 B6 B5 58.3(4)
B1 B6 B5 108.5(6)
C2 B6 B7 105.8(6)
B1 B6 B7 60.7(5)
B5 B6 B7 108.1(7)
C2 B6 B10 104.4(6)
B1 B6 B10 107.9(6)
B5 B6 B10 60.0(5)
B7 B6 B10 59.3(5)
B10 B7 B8 60.6(5)
B10 B7 B6 60.4(5)
B8 B7 B6 108.3(6)
B10 B7 B1 107.7(6)
B8 B7 B1 107.1(6)
B6 B7 B1 59.3(5)
B10 B7 B2 107.3(7)
B8 B7 B2 58.5(5)
B6 B7 B2 107.5(6)
B1 B7 B2 60.2(5)
B2 B8 B3 61.0(5)
B2 B8 B7 61.3(5)
B3 B8 B7 109.5(6)
B2 B8 B10 108.6(7)
B3 B8 B10 107.5(6)
B7 B8 B10 59.4(5)
B2 B8 B9 108.9(6)
B3 B8 B9 59.9(5)
B7 B8 B9 107.7(6)
B10 B8 B9 59.3(5)
B4 B9 B3 59.9(4)
B4 B9 B5 60.2(5)
B3 B9 B5 107.7(6)
B4 B9 B10 107.7(6)
B3 B9 B10 106.6(7)
B5 B9 B10 60.1(5)
B4 B9 B8 106.4(6)
B3 B9 B8 58.3(5)
B5 B9 B8 107.4(7)
B10 B9 B8 59.7(5)
B7 B10 B9 109.5(6)
B7 B10 B5 108.6(6)
B9 B10 B5 59.9(5)
B7 B10 B6 60.3(5)
B9 B10 B6 108.1(6)
B5 B10 B6 59.7(5)
B7 B10 B8 60.0(5)
B9 B10 B8 61.0(5)
B5 B10 B8 108.2(6)
B6 B10 B8 107.7(6)
C4 B11 C3 58.4(3)
C4 B11 B16 58.3(4)
C3 B11 B16 105.6(5)
C4 B11 B12 105.9(5)
C3 B11 B12 58.8(4)
B16 B11 B12 108.8(5)
C4 B11 B17 106.3(5)
C3 B11 B17 106.5(5)
B16 B11 B17 60.8(5)
B12 B11 B17 60.7(4)
C3 B12 B11 60.2(4)
C3 B12 B18 106.4(5)
B11 B12 B18 109.1(5)
C3 B12 B13 58.4(4)
B11 B12 B13 108.2(5)
B18 B12 B13 60.2(5)
C3 B12 B17 107.3(5)
B11 B12 B17 60.3(4)
B18 B12 B17 60.8(5)
B13 B12 B17 108.7(5)
C3 B13 B14 59.8(4)
C3 B13 B12 58.9(4)
B14 B13 B12 107.5(5)
C3 B13 B18 106.2(5)
B14 B13 B18 108.0(5)
B12 B13 B18 59.6(4)
C3 B13 B19 107.1(5)
B14 B13 B19 60.1(4)
B12 B13 B19 107.6(5)
B18 B13 B19 60.1(4)
C4 B14 C3 58.3(3)
C4 B14 B13 105.6(5)
C3 B14 B13 58.4(4)
C4 B14 B15 59.6(4)
C3 B14 B15 107.3(5)
B13 B14 B15 110.0(5)
C4 B14 B19 106.8(6)
C3 B14 B19 106.5(6)
B13 B14 B19 60.8(4)
B15 B14 B19 61.4(5)
C4 B15 B14 59.0(4)
C4 B15 B16 57.2(4)
B14 B15 B16 106.0(5)
C4 B15 B20 104.0(5)
B14 B15 B20 106.8(5)
B16 B15 B20 59.7(5)
C4 B15 B19 105.1(5)
B14 B15 B19 59.7(4)
B16 B15 B19 106.9(6)
B20 B15 B19 59.6(4)
C4 B16 B11 60.0(4)
C4 B16 B15 60.1(4)
B11 B16 B15 110.0(6)
C4 B16 B20 106.9(6)
B11 B16 B20 108.5(6)
B15 B16 B20 60.5(5)
C4 B16 B17 107.4(5)
B11 B16 B17 60.5(4)
B15 B16 B17 109.3(6)
B20 B16 B17 59.8(5)
B20 B17 B11 107.2(6)
B20 B17 B16 60.1(4)
B11 B17 B16 58.6(4)
B20 B17 B12 107.5(6)
B11 B17 B12 59.0(4)
B16 B17 B12 105.6(5)
B20 B17 B18 61.0(5)
B11 B17 B18 106.8(6)
B16 B17 B18 107.7(6)
B12 B17 B18 59.3(5)
B12 B18 B13 60.2(5)
B12 B18 B19 108.2(6)
B13 B18 B19 60.2(4)
B12 B18 B17 60.0(4)
B13 B18 B17 108.1(6)
B19 B18 B17 107.6(6)
B12 B18 B20 106.5(6)
B13 B18 B20 107.0(6)
B19 B18 B20 59.6(5)
B17 B18 B20 58.9(5)
B14 B19 B20 106.2(6)
B14 B19 B18 106.8(6)
B20 B19 B18 60.7(4)
B14 B19 B13 59.1(4)
B20 B19 B13 107.4(6)
B18 B19 B13 59.6(4)
B14 B19 B15 58.9(4)
B20 B19 B15 59.7(5)
B18 B19 B15 108.3(6)
B13 B19 B15 106.7(5)
B17 B20 B16 60.2(5)
B17 B20 B19 108.7(6)
B16 B20 B19 107.7(6)
B17 B20 B15 109.0(6)
B16 B20 B15 59.7(5)
B19 B20 B15 60.7(5)
B17 B20 B18 60.2(5)
B16 B20 B18 107.2(6)
B19 B20 B18 59.6(5)
B15 B20 B18 108.2(6)
B26 B21 C6 59.1(4)
B26 B21 B27 61.8(5)
C6 B21 B27 106.7(6)
B26 B21 C5 105.8(6)
C6 B21 C5 57.6(4)
B27 B21 C5 105.6(6)
B26 B21 B22 110.8(7)
C6 B21 B22 106.1(6)
B27 B21 B22 61.0(5)
C5 B21 B22 58.6(4)
C5 B22 B28 103.5(6)
C5 B22 B21 59.7(4)
B28 B22 B21 106.9(6)
C5 B22 B27 104.4(6)
B28 B22 B27 60.7(5)
B21 B22 B27 58.4(5)
C5 B22 B23 58.5(4)
B28 B22 B23 58.1(5)
B21 B22 B23 107.5(6)
B27 B22 B23 106.7(6)
C5 B23 B28 104.5(6)
C5 B23 B29 105.1(6)
B28 B23 B29 60.7(5)
C5 B23 B24 58.4(4)
B28 B23 B24 108.2(6)
B29 B23 B24 60.3(5)
C5 B23 B22 58.0(4)
B28 B23 B22 59.7(5)
B29 B23 B22 108.2(7)
B24 B23 B22 106.9(6)
C5 B24 C6 58.4(4)
C5 B24 B29 105.0(6)
C6 B24 B29 106.2(6)
C5 B24 B25 105.7(5)
C6 B24 B25 59.2(4)
B29 B24 B25 60.6(5)
C5 B24 B23 59.4(4)
C6 B24 B23 106.7(6)
B29 B24 B23 59.1(5)
B25 B24 B23 108.2(6)
C6 B25 B30 105.0(5)
C6 B25 B24 58.7(4)
B30 B25 B24 107.3(6)
C6 B25 B26 58.0(4)
B30 B25 B26 60.7(5)
B24 B25 B26 107.0(6)
C6 B25 B29 105.2(5)
B30 B25 B29 60.0(5)
B24 B25 B29 59.7(4)
B26 B25 B29 108.4(6)
C6 B26 B21 60.7(5)
C6 B26 B27 106.2(6)
B21 B26 B27 59.5(5)
C6 B26 B25 59.2(4)
B21 B26 B25 109.1(6)
B27 B26 B25 107.2(7)
C6 B26 B30 104.8(6)
B21 B26 B30 106.7(6)
B27 B26 B30 58.9(5)
B25 B26 B30 59.3(5)
B21 B27 B30 107.9(6)
B21 B27 B26 58.7(5)
B30 B27 B26 61.2(5)
B21 B27 B22 60.6(5)
B30 B27 B22 108.3(7)
B26 B27 B22 108.0(6)
B21 B27 B28 107.5(6)
B30 B27 B28 60.3(5)
B26 B27 B28 108.6(6)
B22 B27 B28 59.3(5)
B23 B28 B29 59.9(5)
B23 B28 B22 62.2(5)
B29 B28 B22 109.5(6)
B23 B28 B30 108.1(6)
B29 B28 B30 60.1(5)
B22 B28 B30 107.4(6)
B23 B28 B27 109.3(6)
B29 B28 B27 107.5(6)
B22 B28 B27 59.9(5)
B30 B28 B27 58.7(5)
B23 B29 B28 59.4(5)
B23 B29 B24 60.6(5)
B28 B29 B24 107.4(6)
B23 B29 B30 108.0(6)
B28 B29 B30 60.5(5)
B24 B29 B30 107.0(6)
B23 B29 B25 108.8(6)
B28 B29 B25 108.2(7)
B24 B29 B25 59.7(4)
B30 B29 B25 59.6(5)
B27 B30 B25 108.6(6)
B27 B30 B29 108.8(6)
B25 B30 B29 60.5(5)
B27 B30 B28 61.0(5)
B25 B30 B28 108.1(6)
B29 B30 B28 59.4(5)
B27 B30 B26 59.9(5)
B25 B30 B26 60.0(4)
B29 B30 B26 108.2(6)
B28 B30 B26 108.2(6)
C2 C1 B3 110.9(5)
C2 C1 B4 60.9(4)
B3 C1 B4 62.2(4)
C2 C1 B2 111.7(5)
B3 C1 B2 62.5(5)
B4 C1 B2 113.9(6)
C2 C1 B1 61.5(4)
B3 C1 B1 114.2(6)
B4 C1 B1 113.5(5)
B2 C1 B1 62.9(5)
C2 C1 S1 116.9(4)
B3 C1 S1 122.7(5)
B4 C1 S1 118.3(5)
B2 C1 S1 120.7(5)
B1 C1 S1 115.3(5)
C1 C2 B5 110.8(5)
C1 C2 B4 61.0(4)
B5 C2 B4 62.5(4)
C1 C2 B6 110.0(5)
B5 C2 B6 62.4(5)
B4 C2 B6 113.4(6)
C1 C2 B1 61.5(4)
B5 C2 B1 113.4(5)
B4 C2 B1 113.6(5)
B6 C2 B1 61.5(4)
C1 C2 S2 117.6(4)
B5 C2 S2 123.2(4)
B4 C2 S2 119.3(5)
B6 C2 S2 120.8(5)
B1 C2 S2 114.7(5)
C4 C3 B13 110.2(5)
C4 C3 B12 108.9(5)
B13 C3 B12 62.8(4)
C4 C3 B14 60.7(4)
B13 C3 B14 61.7(4)
B12 C3 B14 112.1(5)
C4 C3 B11 60.0(4)
B13 C3 B11 112.4(5)
B12 C3 B11 60.9(4)
B14 C3 B11 111.0(5)
C4 C3 S3 117.2(4)
B13 C3 S3 122.0(4)
B12 C3 S3 124.2(4)
B14 C3 S3 116.9(5)
B11 C3 S3 119.3(5)
B16 C4 C3 110.8(5)
B16 C4 B11 61.7(4)
C3 C4 B11 61.6(4)
B16 C4 B14 112.3(5)
C3 C4 B14 61.0(4)
B11 C4 B14 112.6(5)
B16 C4 B15 62.7(5)
C3 C4 B15 110.9(5)
B11 C4 B15 113.4(5)
B14 C4 B15 61.3(4)
B16 C4 S4 124.2(5)
C3 C4 S4 116.8(4)
B11 C4 S4 120.1(5)
B14 C4 S4 115.2(5)
B15 C4 S4 120.1(4)
C6 C5 B24 60.8(4)
C6 C5 B22 111.4(5)
B24 C5 B22 114.6(6)
C6 C5 B23 111.0(5)
B24 C5 B23 62.2(4)
B22 C5 B23 63.6(5)
C6 C5 B21 60.9(4)
B24 C5 B21 112.3(5)
B22 C5 B21 61.7(5)
B23 C5 B21 113.2(6)
C6 C5 S5 116.8(4)
B24 C5 S5 118.5(5)
B22 C5 S5 120.3(5)
B23 C5 S5 122.8(5)
B21 C5 S5 116.5(5)
C5 C6 B26 109.9(5)
C5 C6 B24 60.8(4)
B26 C6 B24 113.7(5)
C5 C6 B25 109.9(5)
B26 C6 B25 62.8(4)
B24 C6 B25 62.1(4)
C5 C6 B21 61.5(4)
B26 C6 B21 60.2(5)
B24 C6 B21 112.7(5)
B25 C6 B21 111.6(5)
C5 C6 S6 117.3(4)
B26 C6 S6 121.9(5)
B24 C6 S6 117.9(4)
B25 C6 S6 123.4(4)
B21 C6 S6 117.3(5)
N4 C7 N6 125.6(6)
N4 C7 S7 121.8(5)
N6 C7 S7 112.6(5)
N5 C8 N4 125.5(6)
N5 C8 S8 114.4(5)
N4 C8 S8 120.0(5)
N6 C9 N5 126.2(5)
N6 C9 S9 113.8(5)
N5 C9 S9 120.1(4)
C13 C10 S7 114.3(5)
N1 C11 C12 122.7(6)
C13 C12 C11 118.9(6)
C14 C13 C12 118.3(6)
C14 C13 C10 120.0(6)
C12 C13 C10 121.6(6)
C13 C14 C15 119.4(6)
N1 C15 C14 123.2(5)
C19 C16 S8 114.4(5)
N2 C17 C18 123.3(6)
C17 C18 C19 119.4(6)
C20 C19 C18 118.0(6)
C20 C19 C16 119.1(6)
C18 C19 C16 122.9(6)
C19 C20 C21 119.5(6)
N2 C21 C20 122.8(6)
C25 C22 S9 114.1(4)
C24 C23 N3 124.0(5)
C23 C24 C25 119.4(6)
C26 C25 C24 116.1(6)
C26 C25 C22 124.5(6)
C24 C25 C22 119.4(6)
C27 C26 C25 121.5(6)
N3 C27 C26 121.8(6)
C32 C28 C29 109.0(6)
C32 C28 C33 126.5(6)
C29 C28 C33 124.2(7)
C32 C28 Co1 70.0(4)
C29 C28 Co1 69.3(4)
C33 C28 Co1 130.8(5)
C30 C29 C28 106.3(6)
C30 C29 C34 126.1(6)
C28 C29 C34 127.5(7)
C30 C29 Co1 70.2(4)
C28 C29 Co1 70.4(4)
C34 C29 Co1 127.0(5)
C29 C30 C31 109.9(5)
C29 C30 C35 126.0(6)
C31 C30 C35 123.9(6)
C29 C30 Co1 69.7(3)
C31 C30 Co1 70.7(3)
C35 C30 Co1 129.9(4)
C30 C31 C32 106.8(6)
C30 C31 C36 127.2(6)
C32 C31 C36 125.8(6)
C30 C31 Co1 69.4(4)
C32 C31 Co1 69.6(4)
C36 C31 Co1 129.5(5)
C28 C32 C31 107.9(6)
C28 C32 C37 125.7(7)
C31 C32 C37 126.2(7)
C28 C32 Co1 70.1(4)
C31 C32 Co1 70.2(4)
C37 C32 Co1 130.0(5)
C42 C38 C39 109.0(5)
C42 C38 C43 125.6(6)
C39 C38 C43 125.2(6)
C42 C38 Co2 70.6(4)
C39 C38 Co2 68.8(4)
C43 C38 Co2 130.4(5)
C40 C39 C38 107.3(5)
C40 C39 C44 127.1(6)
C38 C39 C44 125.5(6)
C40 C39 Co2 71.7(4)
C38 C39 Co2 70.5(4)
C44 C39 Co2 126.3(5)
C39 C40 C41 108.5(5)
C39 C40 C45 126.5(6)
C41 C40 C45 124.9(6)
C39 C40 Co2 68.9(4)
C41 C40 Co2 69.3(4)
C45 C40 Co2 128.0(5)
C40 C41 C42 108.1(6)
C40 C41 C46 125.8(6)
C42 C41 C46 125.8(7)
C40 C41 Co2 71.1(4)
C42 C41 Co2 70.2(4)
C46 C41 Co2 128.7(5)
C38 C42 C41 106.9(6)
C38 C42 C47 127.3(6)
C41 C42 C47 125.6(6)
C38 C42 Co2 70.4(4)
C41 C42 Co2 69.2(4)
C47 C42 Co2 128.2(5)
C49 C48 C52 108.4(6)
C49 C48 C53 125.6(6)
C52 C48 C53 125.8(7)
C49 C48 Co3 70.1(4)
C52 C48 Co3 68.7(4)
C53 C48 Co3 130.1(5)
C48 C49 C50 108.0(6)
C48 C49 C54 126.2(6)
C50 C49 C54 125.6(7)
C48 C49 Co3 70.6(4)
C50 C49 Co3 70.3(3)
C54 C49 Co3 127.9(5)
C51 C50 C49 107.7(6)
C51 C50 C55 124.8(6)
C49 C50 C55 127.4(6)
C51 C50 Co3 70.0(4)
C49 C50 Co3 69.1(4)
C55 C50 Co3 128.8(5)
C50 C51 C52 108.3(5)
C50 C51 C56 125.2(6)
C52 C51 C56 126.4(6)
C50 C51 Co3 70.5(3)
C52 C51 Co3 68.8(3)
C56 C51 Co3 129.3(4)
C51 C52 C48 107.5(6)
C51 C52 C57 127.0(6)
C48 C52 C57 125.5(6)
C51 C52 Co3 71.0(4)
C48 C52 Co3 70.7(4)
C57 C52 Co3 125.9(5)
C63 C58 C59 117.7(10)
C63 C58 C64 121.7(10)
C59 C58 C64 120.6(12)
C60 C59 C58 120.7(11)
C59 C60 C61 123.6(11)
C62 C61 C60 116.6(10)
C61 C62 C63 120.3(9)
C58 C63 C62 121.0(8)
C71 C65 C66 114.9(13)
C71 C65 C70 125.1(13)
C66 C65 C70 120.0
C65 C66 C67 120.0
C68 C67 C66 120.0
C67 C68 C69 120.0
C70 C69 C68 120.0
C65 C70 C69 120.0
C78 C72 C73 118.0(15)
C78 C72 C77 124.3(17)
C73 C72 C77 117.7(12)
C74 C73 C72 114.6(15)
C75 C74 C73 139(3)
C74 C75 C76 112(2)
C77 C76 C75 116.9(17)
C76 C77 C72 119.4(15)
C84 C79 C80 119.6(16)
C84 C79 C85 121.5(14)
C80 C79 C85 118.9(15)
C79 C80 C81 121.3(15)
C82 C81 C80 116.6(16)
C83 C82 C81 125.0(18)
C82 C83 C84 118.1(13)
C79 C84 C83 119.1(13)
C91 C86 C87 122.5(19)
C91 C86 C92 108(2)
C87 C86 C92 129(3)
C86 C87 C88 114.9(16)
C89 C88 C87 113.7(14)
C90 C89 C88 126(2)
C89 C90 C91 124(3)
C90 C91 C86 118(2)
C99 C93 C98 133.1(19)
C99 C93 C94 106.8(19)
C98 C93 C94 120.0
C95 C94 C93 120.0
C94 C95 C96 120.0
C97 C96 C95 120.0
C96 C97 C98 120.0
C93 C98 C97 120.0

loop_
_geom_bond_atom_site_label_1
_geom_bond_atom_site_label_2
_geom_bond_distance
Co1 N1 1.998(5)
Co1 C29 2.065(6)
Co1 C30 2.072(6)
Co1 C32 2.080(7)
Co1 C28 2.081(7)
Co1 C31 2.090(6)
Co1 S1 2.2648(19)
Co1 S2 2.2664(19)
Co2 N2 2.007(5)
Co2 C39 2.068(7)
Co2 C41 2.079(6)
Co2 C38 2.090(6)
Co2 C42 2.093(6)
Co2 C40 2.103(7)
Co2 S3 2.2629(18)
Co2 S4 2.2673(18)
Co3 N3 1.998(5)
Co3 C52 2.061(7)
Co3 C49 2.081(6)
Co3 C48 2.087(6)
Co3 C51 2.090(6)
Co3 C50 2.097(6)
Co3 S5 2.2608(19)
Co3 S6 2.2673(19)
N1 C15 1.337(8)
N1 C11 1.338(7)
N2 C17 1.331(8)
N2 C21 1.352(7)
N3 C27 1.344(7)
N3 C23 1.355(8)
N4 C7 1.334(8)
N4 C8 1.350(8)
N5 C8 1.326(8)
N5 C9 1.342(8)
N6 C9 1.317(7)
N6 C7 1.343(7)
S1 C1 1.789(7)
S2 C2 1.769(7)
S3 C3 1.764(6)
S4 C4 1.774(7)
S5 C5 1.792(7)
S6 C6 1.777(6)
S7 C7 1.745(6)
S7 C10 1.799(6)
S8 C8 1.745(7)
S8 C16 1.810(7)
S9 C9 1.740(6)
S9 C22 1.813(6)
B1 C1 1.737(10)
B1 C2 1.738(9)
B1 B6 1.771(11)
B1 B7 1.795(12)
B1 B2 1.803(12)
B2 C1 1.716(10)
B2 B8 1.747(14)
B2 B3 1.774(13)
B2 B7 1.797(12)
B3 C1 1.703(10)
B3 B8 1.747(12)
B3 B4 1.764(10)
B3 B9 1.777(11)
B4 C2 1.708(10)
B4 C1 1.710(9)
B4 B9 1.755(12)
B4 B5 1.772(11)
B5 C2 1.707(10)
B5 B6 1.777(12)
B5 B9 1.779(12)
B5 B10 1.783(11)
B6 C2 1.725(11)
B6 B7 1.784(12)
B6 B10 1.786(13)
B7 B10 1.767(13)
B7 B8 1.777(14)
B8 B10 1.788(12)
B8 B9 1.810(13)
B9 B10 1.780(14)
B11 C4 1.709(10)
B11 C3 1.736(10)
B11 B16 1.737(10)
B11 B12 1.748(10)
B11 B17 1.772(10)
B12 C3 1.711(10)
B12 B18 1.766(11)
B12 B13 1.778(11)
B12 B17 1.779(11)
B13 C3 1.702(10)
B13 B14 1.760(10)
B13 B18 1.778(12)
B13 B19 1.789(11)
B14 C4 1.723(10)
B14 C3 1.728(10)
B14 B15 1.763(11)
B14 B19 1.778(11)
B15 C4 1.733(9)
B15 B16 1.775(12)
B15 B20 1.790(12)
B15 B19 1.807(11)
B16 C4 1.679(10)
B16 B20 1.776(12)
B16 B17 1.777(11)
B17 B20 1.770(12)
B17 B18 1.793(13)
B18 B19 1.788(12)
B18 B20 1.807(10)
B19 B20 1.788(12)
B21 B26 1.716(12)
B21 C6 1.724(10)
B21 B27 1.730(12)
B21 C5 1.734(10)
B21 B22 1.769(12)
B22 C5 1.714(11)
B22 B28 1.767(13)
B22 B27 1.777(13)
B22 B23 1.810(13)
B23 C5 1.723(10)
B23 B28 1.736(13)
B23 B29 1.745(12)
B23 B24 1.772(11)
B24 C5 1.707(10)
B24 C6 1.708(9)
B24 B29 1.766(11)
B24 B25 1.766(11)
B25 C6 1.717(10)
B25 B30 1.765(12)
B25 B26 1.778(12)
B25 B29 1.781(11)
B26 C6 1.696(10)
B26 B27 1.769(12)
B26 B30 1.791(12)
B27 B30 1.750(12)
B27 B28 1.792(13)
B28 B29 1.760(12)
B28 B30 1.779(13)
B29 B30 1.772(14)
C1 C2 1.660(8)
C3 C4 1.681(7)
C5 C6 1.665(8)
C10 C13 1.502(9)
C11 C12 1.391(9)
C12 C13 1.386(9)
C13 C14 1.369(8)
C14 C15 1.382(9)
C16 C19 1.514(9)
C17 C18 1.351(9)
C18 C19 1.403(8)
C19 C20 1.351(9)
C20 C21 1.375(9)
C22 C25 1.490(9)
C23 C24 1.352(9)
C24 C25 1.417(8)
C25 C26 1.383(9)
C26 C27 1.376(9)
C28 C32 1.419(10)
C28 C29 1.429(9)
C28 C33 1.513(9)
C29 C30 1.418(9)
C29 C34 1.489(10)
C30 C31 1.421(9)
C30 C35 1.513(8)
C31 C32 1.433(9)
C31 C36 1.483(10)
C32 C37 1.497(9)
C38 C42 1.396(9)
C38 C39 1.448(9)
C38 C43 1.489(8)
C39 C40 1.405(9)
C39 C44 1.479(9)
C40 C41 1.416(9)
C40 C45 1.526(8)
C41 C42 1.450(8)
C41 C46 1.488(9)
C42 C47 1.502(8)
C48 C49 1.401(9)
C48 C52 1.439(8)
C48 C53 1.475(9)
C49 C50 1.447(8)
C49 C54 1.485(9)
C50 C51 1.415(9)
C50 C55 1.496(9)
C51 C52 1.427(9)
C51 C56 1.490(8)
C52 C57 1.501(9)
C58 C63 1.353(11)
C58 C59 1.360(15)
C58 C64 1.495(13)
C59 C60 1.355(15)
C60 C61 1.360(16)
C61 C62 1.356(13)
C62 C63 1.421(12)
C65 C71 1.27(2)
C65 C66 1.339(6)
C65 C70 1.339(6)
C66 C67 1.339(6)
C67 C68 1.339(6)
C68 C69 1.339(6)
C69 C70 1.339(6)
C72 C78 1.330(15)
C72 C73 1.419(16)
C72 C77 1.447(16)
C73 C74 1.300(19)
C74 C75 1.19(2)
C75 C76 1.54(3)
C76 C77 1.41(2)
C79 C84 1.336(16)
C79 C80 1.372(18)
C79 C85 1.445(19)
C80 C81 1.39(2)
C81 C82 1.33(2)
C82 C83 1.310(16)
C83 C84 1.431(18)
C86 C91 1.34(3)
C86 C87 1.386(19)
C86 C92 1.47(2)
C87 C88 1.48(2)
C88 C89 1.35(2)
C89 C90 1.23(3)
C90 C91 1.27(4)
C93 C99 1.21(2)
C93 C98 1.348(6)
C93 C94 1.348(6)
C94 C95 1.347(6)
C95 C96 1.347(6)
C96 C97 1.347(6)
C97 C98 1.348(6)
